data_4310575
loop_
_publ_author_name
'Patrice M. T. Piggot'
'Lincoln A. Hall'
'Andrew J. P. White'
'David J. Williams'
'Laurence K. Thompson'

_publ_section_title
;
 Synthesis, Structure, and Magnetochemical Analysis of Selected First-Row
 Transition-Metal Anilino- and Anisolesquarate Compounds
;
_journal_name_full 'Inorganic Chemistry'
_journal_page_first 1167
_journal_page_last 1174
_journal_paper_doi 10.1021/ic035193g
_journal_volume 43
_journal_year 2004
_chemical_formula_sum 'C22 H20 Mn N2 O8'
_chemical_formula_weight 495.34
_chemical_name_systematic
; 
 ? 
;
_space_group_IT_number 14
_symmetry_cell_setting monoclinic
_symmetry_space_group_name_Hall '-P 2ybc'
_symmetry_space_group_name_H-M 'P 1 21/c 1'
_atom_sites_solution_hydrogens geom
_atom_sites_solution_primary direct
_atom_sites_solution_secondary difmap
_audit_creation_method SHELXL
_cell_angle_alpha 90.00
_cell_angle_beta 99.044(3)
_cell_angle_gamma 90.00
_cell_formula_units_Z 2
_cell_length_a 9.7356(8)
_cell_length_b 11.4568(8)
_cell_length_c 9.3523(6)
_cell_measurement_temperature 150(2)
_cell_volume 1030.18(13)
_computing_data_reduction 'Siemens SHELXTL'
_computing_molecular_graphics 'Siemens SHELXTL'
_computing_publication_material 'Siemens SHELXTL'
_computing_structure_refinement 'SHELXL-93 (Sheldrick, 1993)'
_computing_structure_solution 'SHELXS-86 (Sheldrick, 1990)'
_diffrn_ambient_temperature 150(2)
_diffrn_measurement_device 'Nonius Kappa CCD'
_diffrn_measurement_method '\w scans'
_diffrn_radiation_monochromator graphite
_diffrn_radiation_source 'fine-focus sealed tube'
_diffrn_radiation_type MoK\a
_diffrn_radiation_wavelength 0.71073
_diffrn_reflns_av_R_equivalents 0.0422
_diffrn_reflns_av_sigmaI/netI 0.0503
_diffrn_reflns_limit_h_max 11
_diffrn_reflns_limit_h_min -11
_diffrn_reflns_limit_k_max 13
_diffrn_reflns_limit_k_min -12
_diffrn_reflns_limit_l_max 11
_diffrn_reflns_limit_l_min -11
_diffrn_reflns_number 5767
_diffrn_reflns_theta_max 25.09
_diffrn_reflns_theta_min 2.77
_exptl_absorpt_coefficient_mu 0.696
_exptl_absorpt_correction_T_max 0.9212
_exptl_absorpt_correction_T_min 0.7683
_exptl_absorpt_correction_type empirical
_exptl_crystal_colour Yellow
_exptl_crystal_density_diffrn 1.597
_exptl_crystal_description needles
_exptl_crystal_F_000 510
_exptl_crystal_size_max 0.40
_exptl_crystal_size_mid 0.24
_exptl_crystal_size_min 0.12
_refine_diff_density_max 0.281
_refine_diff_density_min -0.324
_refine_diff_density_rms 0.058
_refine_ls_extinction_coef 0.0075(25)
_refine_ls_extinction_expression Fc^*^=kFc[1+0.001xFc^2^\l^3^/sin(2\q)]^-1/4^
_refine_ls_extinction_method SHELXL
_refine_ls_goodness_of_fit_all 1.036
_refine_ls_goodness_of_fit_obs 1.068
_refine_ls_matrix_type full
_refine_ls_number_parameters 148
_refine_ls_number_reflns 1739
_refine_ls_number_restraints 2
_refine_ls_restrained_S_all 1.072
_refine_ls_restrained_S_obs 1.067
_refine_ls_R_factor_all 0.0425
_refine_ls_R_factor_obs 0.0337
_refine_ls_shift/esd_max 0.000
_refine_ls_shift/esd_mean 0.000
_refine_ls_structure_factor_coef Fsqd
_refine_ls_weighting_details 'w=1/[\s^2^(Fo^2^)+(0.0309P)^2^+0.6221P] where P=(Fo^2^+2Fc^2^)/3'
_refine_ls_weighting_scheme calc
_refine_ls_wR_factor_all 0.0882
_refine_ls_wR_factor_obs 0.0808
_reflns_number_observed 1560
_reflns_number_total 1827
_reflns_observed_criterion >2sigma(I)
_cod_data_source_file ic035193gsi20031015_051854_1.cif
_cod_data_source_block Compound_1
_cod_depositor_comments
;
The following automatic conversions were performed:
'_symmetry_cell_setting' value 'Monoclinic' changed to 'monoclinic'
according to '/home/saulius/struct/CIF-dictionaries/cif_core.dic'
dictionary named 'cif_core.dic' version 2.4.1 from
2010-06-29.

'_exptl_absorpt_correction_type' value 'Empirical' changed to
'empirical' according to
'/home/saulius/struct/CIF-dictionaries/cif_core.dic' dictionary named
'cif_core.dic' version 2.4.1 from 2010-06-29.

Automatic conversion script
Id: cif_fix_enum 1527 2010-12-29 10:47:43Z saulius 

The following automatic conversions were performed:

'_refine_ls_weighting_scheme' value 'calc
w=1/[\s^2^(Fo^2^)+(0.0309P)^2^+0.6221P] where P=(Fo^2^+2Fc^2^)/3' was
changed to 'calc'. New tag '_refine_ls_weighting_details' was
created. The value of the new tag was set to
'w=1/[\s^2^(Fo^2^)+(0.0309P)^2^+0.6221P] where P=(Fo^2^+2Fc^2^)/3'.

Automatic conversion script
Id: cif_fix_values 3143 2015-03-26 13:38:13Z robertas 
;
_cod_original_formula_sum 'C22 H20 N2 O8 Mn'
_cod_database_code 4310575

loop_
_symmetry_equiv_pos_as_xyz
'x, y, z'
'-x, y+1/2, -z+1/2'
'-x, -y, -z'
'x, -y-1/2, z-1/2'

loop_
_atom_site_aniso_label
_atom_site_aniso_U_11
_atom_site_aniso_U_22
_atom_site_aniso_U_33
_atom_site_aniso_U_23
_atom_site_aniso_U_13
_atom_site_aniso_U_12
Mn 0.0200(3) 0.0111(3) 0.0152(3) 0.0000(2) -0.0009(2) -0.0007(2)
O1 0.0248(8) 0.0168(7) 0.0188(8) -0.0041(6) -0.0034(6) 0.0027(6)
C1 0.0194(10) 0.0150(11) 0.0180(11) 0.0001(8) 0.0023(9) 0.0017(8)
O2 0.0256(8) 0.0113(7) 0.0198(8) -0.0018(6) -0.0013(6) 0.0031(6)
C2 0.0215(11) 0.0159(11) 0.0166(10) -0.0001(8) 0.0015(8) -0.0004(9)
O3 0.0322(9) 0.0209(8) 0.0198(8) -0.0037(6) -0.0076(7) 0.0052(7)
C3 0.0216(11) 0.0144(11) 0.0194(11) 0.0011(8) 0.0009(9) 0.0009(8)
C4 0.0200(10) 0.0155(11) 0.0180(11) 0.0008(8) 0.0014(8) -0.0012(8)
N5 0.0224(9) 0.0142(9) 0.0203(10) -0.0019(7) -0.0030(7) 0.0017(7)
C6 0.0260(12) 0.0212(12) 0.0322(13) -0.0016(10) -0.0028(10) 0.0010(9)
C7 0.0414(14) 0.0191(12) 0.044(2) 0.0036(11) -0.0083(12) 0.0061(11)
C8 0.0313(13) 0.0312(14) 0.0313(14) 0.0018(11) -0.0077(11) 0.0079(11)
C9 0.0284(12) 0.0282(13) 0.0290(13) -0.0040(10) -0.0046(10) 0.0018(10)
C10 0.0267(12) 0.0180(12) 0.0279(13) -0.0034(9) 0.0003(10) 0.0013(9)
C11 0.0216(11) 0.0189(11) 0.0177(11) -0.0003(9) 0.0018(9) 0.0037(9)
O20 0.0229(8) 0.0201(8) 0.0263(9) 0.0010(7) 0.0005(6) -0.0023(7)
C21 0.0261(12) 0.0361(14) 0.0361(14) 0.0002(11) 0.0052(11) -0.0002(11)

loop_
_atom_site_label
_atom_site_type_symbol
_atom_site_fract_x
_atom_site_fract_y
_atom_site_fract_z
_atom_site_U_iso_or_equiv
_atom_site_thermal_displace_type
_atom_site_occupancy
_atom_site_calc_flag
_atom_site_refinement_flags
_atom_site_disorder_group
Mn Mn 0.0000 0.0000 0.0000 0.0158(2) Uani 1 d S .
O1 O -0.0467(2) 0.11236(13) 0.1662(2) 0.0209(4) Uani 1 d . .
C1 C 0.0197(2) 0.1429(2) 0.2862(2) 0.0175(5) Uani 1 d . .
O2 O -0.01992(15) 0.35086(12) 0.3496(2) 0.0194(3) Uani 1 d . .
C2 C 0.0325(2) 0.2511(2) 0.3690(2) 0.0182(5) Uani 1 d . .
O3 O 0.2046(2) 0.22531(13) 0.5983(2) 0.0256(4) Uani 1 d . .
C3 C 0.1343(2) 0.1935(2) 0.4822(2) 0.0187(5) Uani 1 d . .
C4 C 0.1170(2) 0.0863(2) 0.3970(2) 0.0180(5) Uani 1 d . .
N5 N 0.1626(2) -0.0232(2) 0.4045(2) 0.0196(4) Uani 1 d D .
H5 H 0.1202(27) -0.0725(19) 0.3366(22) 0.043(8) Uiso 1 d D .
C6 C 0.26832(14) -0.19479(10) 0.5217(2) 0.0272(5) Uani 1 d G .
H6A H 0.19862(14) -0.24010(10) 0.4644(2) 0.033 Uiso 1 calc R .
C7 C 0.3709(2) -0.24932(8) 0.6192(2) 0.0366(6) Uani 1 d G .
H7A H 0.3713(2) -0.33189(9) 0.6285(3) 0.044 Uiso 1 calc R .
C8 C 0.47287(15) -0.18302(12) 0.7030(2) 0.0326(6) Uani 1 d G .
H8A H 0.5430(2) -0.2203(2) 0.7696(2) 0.039 Uiso 1 calc R .
C9 C 0.47227(14) -0.06221(11) 0.6893(2) 0.0295(6) Uani 1 d G .
H9A H 0.5420(2) -0.01690(15) 0.7466(2) 0.035 Uiso 1 calc R .
C10 C 0.36970(15) -0.00768(8) 0.5919(2) 0.0246(5) Uani 1 d G .
H10A H 0.3693(2) 0.07489(8) 0.5825(2) 0.030 Uiso 1 calc R .
C11 C 0.26772(13) -0.07397(10) 0.50807(14) 0.0195(5) Uani 1 d G .
O20 O 0.2211(2) 0.04605(14) 0.0581(2) 0.0234(4) Uani 1 d D .
H20 H 0.2204(31) 0.1206(8) 0.0884(29) 0.043(8) Uiso 1 d D .
C21 C 0.3040(3) 0.0427(2) -0.0561(3) 0.0327(6) Uani 1 d . .
H21A H 0.3999(3) 0.0647(2) -0.0175(3) 0.049 Uiso 1 calc R .
H21B H 0.2659(3) 0.0975(2) -0.1326(3) 0.049 Uiso 1 calc R .
H21C H 0.3027(3) -0.0365(2) -0.0961(3) 0.049 Uiso 1 calc R .

loop_
_atom_type_symbol
_atom_type_description
_atom_type_scat_dispersion_real
_atom_type_scat_dispersion_imag
_atom_type_scat_source
C C 0.0033 0.0016 'International Tables Vol C Tables 4.2.6.8 and 6.1.1.4'
H H 0.0000 0.0000 'International Tables Vol C Tables 4.2.6.8 and 6.1.1.4'
N N 0.0061 0.0033 'International Tables Vol C Tables 4.2.6.8 and 6.1.1.4'
O O 0.0106 0.0060 'International Tables Vol C Tables 4.2.6.8 and 6.1.1.4'
Mn Mn 0.3368 0.7283 'International Tables Vol C Tables 4.2.6.8 and 6.1.1.4'

loop_
_geom_angle_atom_site_label_1
_geom_angle_atom_site_label_2
_geom_angle_atom_site_label_3
_geom_angle
_geom_angle_site_symmetry_1
_geom_angle_site_symmetry_3
_geom_angle_publ_flag
O1 Mn O1 180.0 3 . ?
O1 Mn O20 89.30(6) 3 3 ?
O1 Mn O20 90.70(6) . 3 ?
O1 Mn O20 90.70(6) 3 . ?
O1 Mn O20 89.30(6) . . ?
O20 Mn O20 180.0 3 . ?
O1 Mn O2 90.61(6) 3 4_565 ?
O1 Mn O2 89.39(6) . 4_565 ?
O20 Mn O2 92.51(5) 3 4_565 ?
O20 Mn O2 87.49(5) . 4_565 ?
O1 Mn O2 89.39(6) 3 2_545 ?
O1 Mn O2 90.61(6) . 2_545 ?
O20 Mn O2 87.49(5) 3 2_545 ?
O20 Mn O2 92.51(5) . 2_545 ?
O2 Mn O2 180.0 4_565 2_545 ?
C1 O1 Mn 133.26(14) . . ?
O1 C1 C4 134.8(2) . . ?
O1 C1 C2 134.6(2) . . ?
C4 C1 C2 90.5(2) . . ?
C2 O2 Mn 128.49(13) . 2 ?
O2 C2 C1 134.5(2) . . ?
O2 C2 C3 135.9(2) . . ?
C1 C2 C3 89.6(2) . . ?
O3 C3 C4 136.4(2) . . ?
O3 C3 C2 134.9(2) . . ?
C4 C3 C2 88.7(2) . . ?
N5 C4 C1 129.6(2) . . ?
N5 C4 C3 139.2(2) . . ?
C1 C4 C3 91.2(2) . . ?
C4 N5 C11 128.5(2) . . ?
C7 C6 C11 120.0 . . ?
C8 C7 C6 120.0 . . ?
C9 C8 C7 120.0 . . ?
C8 C9 C10 120.0 . . ?
C11 C10 C9 120.0 . . ?
C10 C11 C6 120.0 . . ?
C10 C11 N5 122.38(11) . . ?
C6 C11 N5 117.61(11) . . ?
C21 O20 Mn 116.88(13) . . ?

loop_
_geom_bond_atom_site_label_1
_geom_bond_atom_site_label_2
_geom_bond_distance
_geom_bond_site_symmetry_2
_geom_bond_publ_flag
Mn O1 2.1215(14) 3 ?
Mn O1 2.1215(14) . ?
Mn O20 2.2002(15) 3 ?
Mn O20 2.2002(15) . ?
Mn O2 2.2020(14) 4_565 ?
Mn O2 2.2020(14) 2_545 ?
O1 C1 1.255(2) . ?
C1 C4 1.443(3) . ?
C1 C2 1.456(3) . ?
O2 C2 1.253(3) . ?
O2 Mn 2.2020(14) 2 ?
C2 C3 1.486(3) . ?
O3 C3 1.243(2) . ?
C3 C4 1.459(3) . ?
C4 N5 1.329(3) . ?
N5 C11 1.419(2) . ?
C6 C7 1.39 . ?
C6 C11 1.39 . ?
C7 C8 1.39 . ?
C8 C9 1.39 . ?
C9 C10 1.39 . ?
C10 C11 1.39 . ?
O20 C21 1.437(3) . ?
